data_4509259
loop_
_publ_author_name
'Rajput, Lalit'
'Biradha, Kumar'

_publ_section_title
;
 Design of Cocrystals via New and Robust Supramolecular Synthon between
 Carboxylic Acid and Secondary Amide: Honeycomb Network with Jailed
 Aromatics
;
_journal_issue 1
_journal_name_full 'Crystal Growth &amp; Design'
_journal_page_first 40
_journal_paper_doi 10.1021/cg801132r
_journal_volume 9
_journal_year 2009
_chemical_formula_sum 'C39 H30 N3 O9'
_chemical_formula_weight 733.75
_chemical_name_systematic
; 
 ? 
;
_space_group_IT_number 144
_symmetry_cell_setting hexagonal
_symmetry_space_group_name_Hall 'P 31'
_symmetry_space_group_name_H-M 'P 31'
_atom_sites_solution_hydrogens geom
_atom_sites_solution_primary direct
_atom_sites_solution_secondary difmap
_audit_creation_method SHELXL-97
_cell_angle_alpha 90.00
_cell_angle_beta 90.00
_cell_angle_gamma 120.00
_cell_formula_units_Z 6
_cell_length_a 14.467(2)
_cell_length_b 14.467(2)
_cell_length_c 31.123(10)
_cell_measurement_reflns_used 13014
_cell_measurement_temperature 293(2)
_cell_measurement_theta_max 24.99
_cell_measurement_theta_min 8304
_cell_volume 5641(2)
_computing_structure_refinement 'SHELXL-97 (Sheldrick, 1997)'
_computing_structure_solution 'SHELXS-97 (Sheldrick, 1990)'
_diffrn_ambient_temperature 293(2)
_diffrn_measured_fraction_theta_full 0.987
_diffrn_measured_fraction_theta_max 0.987
_diffrn_measurement_device_type 'CCD-APEX2 Bruker'
_diffrn_measurement_method hemisphere
_diffrn_radiation_monochromator graphite
_diffrn_radiation_source 'fine-focus sealed tube'
_diffrn_radiation_type MoK\a
_diffrn_radiation_wavelength 0.71073
_diffrn_reflns_av_R_equivalents 0.0493
_diffrn_reflns_av_sigmaI/netI 0.0401
_diffrn_reflns_limit_h_max 13
_diffrn_reflns_limit_h_min -17
_diffrn_reflns_limit_k_max 17
_diffrn_reflns_limit_k_min -17
_diffrn_reflns_limit_l_max 36
_diffrn_reflns_limit_l_min -36
_diffrn_reflns_number 52536
_diffrn_reflns_theta_full 24.99
_diffrn_reflns_theta_max 24.99
_diffrn_reflns_theta_min 1.75
_exptl_absorpt_coefficient_mu 0.092
_exptl_absorpt_correction_T_max 0.991
_exptl_absorpt_correction_T_min 0.989
_exptl_absorpt_correction_type multi-scan
_exptl_absorpt_process_details SADABS
_exptl_crystal_colour colorless
_exptl_crystal_density_diffrn 1.296
_exptl_crystal_density_meas ?
_exptl_crystal_density_method 'not measured'
_exptl_crystal_description Hexagonal
_exptl_crystal_F_000 2310
_exptl_crystal_size_max 0.12
_exptl_crystal_size_mid 0.12
_exptl_crystal_size_min 0.10
_refine_diff_density_max 0.321
_refine_diff_density_min -0.301
_refine_diff_density_rms 0.052
_refine_ls_abs_structure_details 'Flack H D (1983), Acta Cryst. A39, 876-881'
_refine_ls_abs_structure_Flack 2.1(12)
_refine_ls_extinction_method none
_refine_ls_goodness_of_fit_ref 0.975
_refine_ls_hydrogen_treatment constr
_refine_ls_matrix_type full
_refine_ls_number_parameters 847
_refine_ls_number_reflns 13014
_refine_ls_number_restraints 1
_refine_ls_restrained_S_all 0.975
_refine_ls_R_factor_all 0.0883
_refine_ls_R_factor_gt 0.0625
_refine_ls_shift/su_max 0.016
_refine_ls_shift/su_mean 0.003
_refine_ls_structure_factor_coef Fsqd
_refine_ls_weighting_details 'calc w=1/[\s^2^(Fo^2^)+(0.1000P)^2^+0.0000P] where P=(Fo^2^+2Fc^2^)/3'
_refine_ls_weighting_scheme calc
_refine_ls_wR_factor_gt 0.1584
_refine_ls_wR_factor_ref 0.1719
_reflns_number_gt 8304
_reflns_number_total 13014
_reflns_threshold_expression >2sigma(I)
_cod_data_source_file cg801132rsup1.cif
_cod_data_source_block (4)2.toluene
_cod_depositor_comments
;
The following automatic conversions were performed:

'_symmetry_cell_setting' value 'Hexagonal' changed to 'hexagonal'
according to /home/saulius/struct/CIF-dictionaries/cif_core.dic
dictionary named 'cif_core.dic' version 2.4.2 from 2011-04-26.

Automatic conversion script
Id: cif_fix_values 1891 2012-01-12 08:04:46Z andrius 

The following automatic conversions were performed:

'_exptl_crystal_density_meas' value 'not measured' was changed to '?'
- the value is perceived as not measured.

Automatic conversion script
Id: cif_fix_values 3008 2015-01-20 13:52:24Z robertas 
;
_cod_original_sg_symbol_H-M P3(1)
_cod_database_code 4509259

loop_
_symmetry_equiv_pos_as_xyz
'x, y, z'
'-y, x-y, z+1/3'
'-x+y, -x, z+2/3'

loop_
_atom_site_label
_atom_site_type_symbol
_atom_site_fract_x
_atom_site_fract_y
_atom_site_fract_z
_atom_site_U_iso_or_equiv
_atom_site_adp_type
_atom_site_occupancy
_atom_site_symmetry_multiplicity
_atom_site_calc_flag
_atom_site_refinement_flags
C12A C 2.2211(3) 0.8395(3) 0.68333(10) 0.0611(12) Uani 1 1 d G
C13A C 2.2763(3) 0.8649(4) 0.64461(13) 0.1046(19) Uani 1 1 d G
H13A H 2.3490 0.9140 0.6440 0.126 Uiso 1 1 calc R
C14A C 2.2228(5) 0.8169(5) 0.60676(11) 0.158(4) Uani 1 1 d G
H14A H 2.2597 0.8338 0.5808 0.189 Uiso 1 1 calc R
C15A C 2.1141(5) 0.7434(6) 0.60763(16) 0.219(6) Uani 1 1 d G
H15A H 2.0783 0.7113 0.5823 0.263 Uiso 1 1 calc R
C16A C 2.0588(3) 0.7181(7) 0.6464(2) 0.56(2) Uani 1 1 d G
H16A H 1.9861 0.6689 0.6469 0.678 Uiso 1 1 calc R
C17A C 2.1123(3) 0.7661(6) 0.68421(16) 0.289(9) Uani 1 1 d G
H17A H 2.0754 0.7491 0.7101 0.347 Uiso 1 1 calc R
O7A O 2.3886(2) 1.1062(2) 0.72521(11) 0.0556(8) Uani 1 1 d .
O8A O 2.7337(2) 0.9611(2) 0.71057(11) 0.0531(8) Uani 1 1 d .
O9A O 2.8807(2) 1.4492(2) 0.73277(13) 0.0748(11) Uani 1 1 d .
C1A C 2.5567(3) 1.1136(3) 0.72260(11) 0.0303(8) Uani 1 1 d .
C2A C 2.6159(3) 1.0636(3) 0.71856(11) 0.0317(8) Uani 1 1 d .
H2A H 2.5805 0.9897 0.7162 0.038 Uiso 1 1 calc R
C3A C 2.7271(3) 1.1202(3) 0.71783(11) 0.0311(8) Uani 1 1 d .
C4A C 2.7787(3) 1.2305(3) 0.72091(11) 0.0314(8) Uani 1 1 d .
H4A H 2.8529 1.2697 0.7204 0.038 Uiso 1 1 calc R
C5A C 2.7209(3) 1.2837(2) 0.72472(11) 0.0316(8) Uani 1 1 d .
C6A C 2.6106(3) 1.2242(3) 0.72588(12) 0.0341(9) Uani 1 1 d .
H6A H 2.5716 1.2591 0.7289 0.041 Uiso 1 1 calc R
C7A C 2.4369(3) 1.0555(3) 0.72333(12) 0.0329(9) Uani 1 1 d .
C8A C 2.7840(3) 1.0580(3) 0.71366(12) 0.0327(9) Uani 1 1 d .
C9A C 2.7849(3) 1.4041(3) 0.72770(13) 0.0391(9) Uani 1 1 d .
C11A C 2.2708(3) 0.8848(3) 0.72558(13) 0.0406(10) Uani 1 1 d .
H11A H 2.2422 0.9284 0.7363 0.049 Uiso 1 1 calc .
H11B H 2.2510 0.8267 0.7457 0.049 Uiso 1 1 calc .
C21A C 2.9534(3) 1.0579(3) 0.71331(14) 0.0477(11) Uani 1 1 d .
H21A H 2.9075 0.9831 0.7204 0.057 Uiso 1 1 calc .
H21B H 3.0082 1.0888 0.7353 0.057 Uiso 1 1 calc .
C22A C 3.0053(3) 1.0645(3) 0.67171(10) 0.0590(11) Uani 1 1 d G
C23A C 3.0972(4) 1.0567(6) 0.67250(15) 0.207(6) Uani 1 1 d G
H23A H 3.1239 1.0485 0.6985 0.248 Uiso 1 1 calc R
C24A C 3.1493(5) 1.0611(8) 0.6344(2) 0.338(11) Uani 1 1 d G
H24A H 3.2108 1.0558 0.6349 0.406 Uiso 1 1 calc R
C25A C 3.1095(5) 1.0733(6) 0.59546(16) 0.189(5) Uani 1 1 d G
H25A H 3.1444 1.0762 0.5700 0.227 Uiso 1 1 calc R
C26A C 3.0176(5) 1.0811(5) 0.59467(10) 0.208(6) Uani 1 1 d G
H26A H 2.9910 1.0893 0.5686 0.249 Uiso 1 1 calc R
C27A C 2.9655(3) 1.0768(4) 0.63279(13) 0.1014(19) Uani 1 1 d G
H27A H 2.9040 1.0820 0.6323 0.122 Uiso 1 1 calc R
C31A C 2.7849(3) 1.5731(3) 0.72572(15) 0.0454(11) Uani 1 1 d .
H31A H 2.8584 1.6009 0.7347 0.055 Uiso 1 1 calc .
H31B H 2.7507 1.5953 0.7469 0.055 Uiso 1 1 calc .
C32A C 2.7846(3) 1.6211(2) 0.68413(10) 0.0585(11) Uani 1 1 d G
C33A C 2.7953(4) 1.7221(3) 0.68443(14) 0.127(3) Uani 1 1 d G
H33A H 2.8003 1.7561 0.7104 0.153 Uiso 1 1 calc R
C34A C 2.7984(5) 1.7722(3) 0.64591(18) 0.193(5) Uani 1 1 d G
H34A H 2.8055 1.8397 0.6461 0.232 Uiso 1 1 calc R
C35A C 2.7908(4) 1.7213(4) 0.60709(14) 0.133(3) Uani 1 1 d G
H35A H 2.7929 1.7549 0.5813 0.160 Uiso 1 1 calc R
C36A C 2.7802(4) 1.6204(4) 0.60679(10) 0.118(2) Uani 1 1 d G
H36A H 2.7751 1.5864 0.5808 0.142 Uiso 1 1 calc R
C37A C 2.7771(4) 1.5703(3) 0.64531(13) 0.0905(17) Uani 1 1 d G
H37A H 2.7699 1.5027 0.6451 0.109 Uiso 1 1 calc R
O11 O 2.4542(2) 0.7955(2) 0.71396(11) 0.0585(8) Uani 1 1 d .
O12 O 2.5843(2) 0.7573(2) 0.71377(10) 0.0577(8) Uani 1 1 d .
O13 O 2.5069(2) 0.3865(2) 0.71609(10) 0.0540(7) Uani 1 1 d .
O14 O 2.3395(2) 0.2568(2) 0.72074(9) 0.0510(7) Uani 1 1 d .
O15 O 2.0455(2) 0.3355(2) 0.72465(11) 0.0630(8) Uani 1 1 d .
O16 O 2.0839(2) 0.5020(2) 0.72958(11) 0.0634(9) Uani 1 1 d .
C11 C 2.4097(3) 0.6158(3) 0.71761(11) 0.0320(9) Uani 1 1 d .
C12 C 2.4439(3) 0.5425(3) 0.71731(12) 0.0342(9) Uani 1 1 d .
H12 H 2.5167 0.5669 0.7156 0.041 Uiso 1 1 calc R
C13 C 2.3725(3) 0.4323(3) 0.71946(12) 0.0339(10) Uani 1 1 d .
C14 C 2.2636(3) 0.3960(3) 0.72200(12) 0.0351(9) Uani 1 1 d .
H14 H 2.2157 0.3230 0.7232 0.042 Uiso 1 1 calc R
C15 C 2.2249(3) 0.4681(3) 0.72278(11) 0.0345(9) Uani 1 1 d .
C16 C 2.2984(3) 0.5769(3) 0.72071(11) 0.0342(9) Uani 1 1 d .
H16 H 2.2739 0.6253 0.7214 0.041 Uiso 1 1 calc R
C17 C 2.4839(3) 0.7320(3) 0.71468(13) 0.0405(9) Uani 1 1 d .
C18 C 2.4143(3) 0.3564(3) 0.71849(12) 0.0394(9) Uani 1 1 d .
C19 C 2.1090(3) 0.4289(3) 0.72606(13) 0.0419(10) Uani 1 1 d .
O21 O 2.6286(2) 0.6790(2) 0.49726(10) 0.0555(8) Uani 1 1 d .
O22 O 2.5893(2) 0.5083(2) 0.49365(10) 0.0548(8) Uani 1 1 d .
O23 O 2.3357(2) 0.7548(2) 0.49611(11) 0.0578(8) Uani 1 1 d .
O24 O 2.1642(2) 0.6248(2) 0.49443(11) 0.0566(8) Uani 1 1 d .
O25 O 2.0876(2) 0.2550(2) 0.47882(11) 0.0662(9) Uani 1 1 d .
O26 O 2.2187(2) 0.2149(2) 0.48315(10) 0.0590(8) Uani 1 1 d .
C21 C 2.4451(3) 0.5420(3) 0.49272(11) 0.0341(9) Uani 1 1 d .
C22 C 2.4101(3) 0.6142(3) 0.49503(12) 0.0348(9) Uani 1 1 d .
H22 H 2.4584 0.6866 0.4984 0.042 Uiso 1 1 calc R
C23 C 2.3022(3) 0.5776(3) 0.49230(12) 0.0349(10) Uani 1 1 d .
C24 C 2.2294(3) 0.4710(3) 0.48807(12) 0.0384(10) Uani 1 1 d .
H24 H 2.1567 0.4475 0.4867 0.046 Uiso 1 1 calc R
C25 C 2.2657(3) 0.3992(3) 0.48583(12) 0.0355(10) Uani 1 1 d .
C26 C 2.3723(3) 0.4326(3) 0.48865(12) 0.0392(10) Uani 1 1 d .
H26 H 2.3960 0.3835 0.4879 0.047 Uiso 1 1 calc R
C27 C 2.5623(3) 0.5838(3) 0.49481(12) 0.0343(9) Uani 1 1 d .
C28 C 2.1907(3) 0.2812(3) 0.48250(12) 0.0391(9) Uani 1 1 d .
C29 C 2.2584(3) 0.6526(3) 0.49466(13) 0.0396(9) Uani 1 1 d .
N11A N 2.3872(3) 0.9496(2) 0.72410(10) 0.0404(8) Uani 1 1 d .
H11C H 2.4245 0.9184 0.7237 0.048 Uiso 1 1 calc R
N21A N 2.8894(2) 1.1114(3) 0.71496(10) 0.0421(8) Uani 1 1 d .
H21C H 2.9219 1.1799 0.7168 0.051 Uiso 1 1 calc R
N31A N 2.7321(3) 1.4581(3) 0.72566(11) 0.0452(9) Uani 1 1 d .
H31C H 2.6636 1.4226 0.7243 0.054 Uiso 1 1 calc R
O7B O 2.2824(2) 0.9037(2) 0.49670(11) 0.0569(9) Uani 1 1 d .
O8B O 1.7889(2) 0.5564(2) 0.49193(11) 0.0616(9) Uani 1 1 d .
O9B O 1.9394(2) 1.0524(2) 0.47444(12) 0.0647(10) Uani 1 1 d .
C1B C 2.1142(3) 0.8953(3) 0.49101(11) 0.0394(9) Uani 1 1 d .
C2B C 2.0603(3) 0.7840(3) 0.49246(12) 0.0376(9) Uani 1 1 d .
H2B H 2.0983 0.7481 0.4950 0.045 Uiso 1 1 calc R
C3B C 1.9495(3) 0.7269(3) 0.49007(12) 0.0365(9) Uani 1 1 d .
C4B C 1.8904(3) 0.7790(3) 0.48567(12) 0.0401(10) Uani 1 1 d .
H4B H 1.8164 0.7401 0.4835 0.048 Uiso 1 1 calc R
C5B C 1.9453(3) 0.8919(3) 0.48463(12) 0.0387(9) Uani 1 1 d .
C6B C 2.0561(3) 0.9482(3) 0.48703(12) 0.0414(10) Uani 1 1 d .
H6B H 2.0921 1.0224 0.4860 0.050 Uiso 1 1 calc R
C7B C 2.2346(3) 0.9543(3) 0.49425(13) 0.0414(10) Uani 1 1 d .
C8B C 1.8868(3) 0.6081(3) 0.49010(13) 0.0432(10) Uani 1 1 d .
C9B C 1.8887(3) 0.9535(3) 0.47987(12) 0.0389(10) Uani 1 1 d .
C11B C 2.4008(3) 1.1261(4) 0.49338(14) 0.0493(11) Uani 1 1 d .
H11D H 2.4198 1.1835 0.4730 0.059 Uiso 1 1 calc .
H11E H 2.4324 1.0847 0.4833 0.059 Uiso 1 1 calc .
C12B C 2.4500(2) 1.1744(2) 0.53560(8) 0.0483(9) Uani 1 1 d G
C13B C 2.4028(2) 1.1292(2) 0.57475(10) 0.0750(14) Uani 1 1 d G
H13B H 2.3373 1.0663 0.5754 0.090 Uiso 1 1 calc R
C14B C 2.4536(4) 1.1780(4) 0.61294(8) 0.0988(18) Uani 1 1 d G
H14B H 2.4220 1.1478 0.6391 0.119 Uiso 1 1 calc R
C15B C 2.5515(4) 1.2721(4) 0.61196(11) 0.155(4) Uani 1 1 d G
H15B H 2.5855 1.3048 0.6375 0.186 Uiso 1 1 calc R
C16B C 2.5987(3) 1.3173(3) 0.57281(15) 0.168(4) Uani 1 1 d G
H16B H 2.6642 1.3802 0.5722 0.202 Uiso 1 1 calc R
C17B C 2.5479(3) 1.2684(3) 0.53463(11) 0.0965(18) Uani 1 1 d G
H17B H 2.5795 1.2986 0.5084 0.116 Uiso 1 1 calc R
C21B C 1.8951(4) 0.4421(3) 0.48953(15) 0.0545(13) Uani 1 1 d .
H21D H 1.9331 0.4225 0.4692 0.065 Uiso 1 1 calc .
H21E H 1.8222 0.4115 0.4794 0.065 Uiso 1 1 calc .
C22B C 1.8937(3) 0.3934(3) 0.53224(11) 0.0672(13) Uani 1 1 d G
C23B C 1.8720(6) 0.2884(3) 0.53082(14) 0.222(6) Uani 1 1 d G
H23B H 1.8609 0.2538 0.5045 0.267 Uiso 1 1 calc R
C24B C 1.8668(8) 0.2350(3) 0.56868(18) 0.350(12) Uani 1 1 d G
H24B H 1.8523 0.1648 0.5677 0.420 Uiso 1 1 calc R
C25B C 1.8833(7) 0.2867(4) 0.60797(14) 0.238(7) Uani 1 1 d G
H25B H 1.8799 0.2510 0.6333 0.286 Uiso 1 1 calc R
C26B C 1.9050(5) 0.3917(4) 0.60939(11) 0.120(2) Uani 1 1 d G
H26B H 1.9161 0.4263 0.6357 0.144 Uiso 1 1 calc R
C27B C 1.9102(4) 0.4450(3) 0.57153(14) 0.1010(19) Uani 1 1 d G
H27B H 1.9247 0.5153 0.5725 0.121 Uiso 1 1 calc R
C31B C 1.7187(4) 0.9526(4) 0.48104(15) 0.0584(12) Uani 1 1 d .
H31D H 1.6631 0.9160 0.4597 0.070 Uiso 1 1 calc .
H31E H 1.7630 1.0259 0.4716 0.070 Uiso 1 1 calc .
C32B C 1.6670(3) 0.9520(3) 0.52401(10) 0.0615(12) Uani 1 1 d G
C33B C 1.5755(3) 0.9605(4) 0.52297(12) 0.0958(18) Uani 1 1 d G
H33B H 1.5468 0.9645 0.4968 0.115 Uiso 1 1 calc R
C34B C 1.5268(3) 0.9631(5) 0.56111(16) 0.144(3) Uani 1 1 d G
H34B H 1.4656 0.9688 0.5604 0.173 Uiso 1 1 calc R
C35B C 1.5697(4) 0.9571(5) 0.60029(13) 0.167(4) Uani 1 1 d G
H35B H 1.5371 0.9588 0.6258 0.200 Uiso 1 1 calc R
C36B C 1.6612(4) 0.9486(4) 0.60133(10) 0.114(2) Uani 1 1 d G
H36B H 1.6898 0.9446 0.6275 0.137 Uiso 1 1 calc R
C37B C 1.7098(3) 0.9460(4) 0.56319(12) 0.0868(16) Uani 1 1 d G
H37B H 1.7710 0.9403 0.5639 0.104 Uiso 1 1 calc R
N31B N 1.7839(3) 0.9018(3) 0.48319(11) 0.0467(9) Uani 1 1 d .
H31F H 1.7519 0.8338 0.4869 0.056 Uiso 1 1 calc R
N21B N 1.9433(3) 0.5565(3) 0.48960(11) 0.0450(9) Uani 1 1 d .
H21F H 2.0118 0.5942 0.4893 0.054 Uiso 1 1 calc R
N11B N 2.2871(3) 1.0587(3) 0.49276(11) 0.0419(9) Uani 1 1 d .
H11F H 2.2497 1.0898 0.4913 0.050 Uiso 1 1 calc R

loop_
_atom_site_aniso_label
_atom_site_aniso_U_11
_atom_site_aniso_U_22
_atom_site_aniso_U_33
_atom_site_aniso_U_23
_atom_site_aniso_U_13
_atom_site_aniso_U_12
C12A 0.039(2) 0.059(3) 0.071(3) 0.017(2) -0.001(2) 0.014(2)
C13A 0.109(5) 0.096(4) 0.086(4) -0.010(3) 0.000(4) 0.035(4)
C14A 0.264(12) 0.149(7) 0.062(4) -0.009(4) -0.013(5) 0.104(8)
C15A 0.151(9) 0.232(12) 0.152(9) -0.056(8) -0.099(8) 0.005(8)
C16A 0.085(7) 1.05(6) 0.167(12) -0.13(2) -0.069(8) -0.011(15)
C17A 0.076(5) 0.477(19) 0.079(5) 0.039(8) -0.026(4) -0.040(8)
O7A 0.0308(16) 0.0230(15) 0.111(2) 0.0026(14) 0.0043(14) 0.0117(13)
O8A 0.0297(15) 0.0276(16) 0.100(2) 0.0007(14) 0.0014(14) 0.0132(13)
O9A 0.0244(16) 0.0296(16) 0.169(3) -0.0044(17) -0.0054(17) 0.0124(13)
C1A 0.0193(18) 0.0238(18) 0.046(2) 0.0063(15) 0.0030(14) 0.0097(15)
C2A 0.0217(18) 0.0226(19) 0.042(2) -0.0019(14) 0.0008(14) 0.0044(15)
C3A 0.0301(19) 0.0262(19) 0.044(2) 0.0008(15) 0.0041(15) 0.0190(16)
C4A 0.029(2) 0.0238(19) 0.045(2) 0.0003(15) 0.0010(15) 0.0156(16)
C5A 0.0277(19) 0.0175(17) 0.049(2) 0.0019(14) 0.0055(15) 0.0109(15)
C6A 0.027(2) 0.024(2) 0.055(2) -0.0006(16) -0.0041(16) 0.0165(17)
C7A 0.0228(19) 0.026(2) 0.050(2) 0.0024(15) -0.0068(15) 0.0128(16)
C8A 0.031(2) 0.017(2) 0.053(2) 0.0015(15) 0.0036(16) 0.0143(17)
C9A 0.019(2) 0.0221(19) 0.068(3) -0.0027(16) 0.0019(16) 0.0045(16)
C11A 0.027(2) 0.0201(19) 0.069(3) -0.0066(17) -0.0076(18) 0.0070(17)
C21A 0.027(2) 0.048(3) 0.071(3) -0.004(2) -0.0018(18) 0.0202(19)
C22A 0.038(2) 0.055(3) 0.080(3) -0.020(2) -0.005(2) 0.019(2)
C23A 0.171(8) 0.472(18) 0.092(5) -0.041(7) -0.004(5) 0.247(11)
C24A 0.398(19) 0.77(4) 0.133(9) 0.029(14) 0.070(10) 0.51(2)
C25A 0.189(10) 0.268(13) 0.141(9) -0.025(8) 0.055(7) 0.138(10)
C26A 0.167(9) 0.302(13) 0.051(4) -0.040(5) 0.007(5) 0.041(8)
C27A 0.083(4) 0.137(6) 0.082(4) 0.008(4) 0.012(3) 0.053(4)
C31A 0.035(2) 0.022(2) 0.084(3) -0.0057(18) -0.0002(19) 0.0173(18)
C32A 0.041(2) 0.037(2) 0.091(3) -0.006(2) 0.009(2) 0.015(2)
C33A 0.225(8) 0.058(4) 0.113(5) 0.019(3) 0.015(5) 0.081(5)
C34A 0.353(14) 0.068(5) 0.128(7) 0.026(4) -0.026(8) 0.082(7)
C35A 0.145(7) 0.119(6) 0.130(6) 0.068(5) 0.011(5) 0.062(6)
C36A 0.138(6) 0.129(6) 0.092(5) 0.003(4) 0.002(4) 0.070(5)
C37A 0.097(4) 0.075(4) 0.099(4) -0.013(3) -0.003(3) 0.043(3)
O11 0.0484(18) 0.0284(16) 0.104(2) -0.0006(15) 0.0026(16) 0.0230(15)
O12 0.0308(16) 0.0344(16) 0.106(2) 0.0021(14) 0.0053(14) 0.0146(13)
O13 0.0285(16) 0.0392(16) 0.096(2) -0.0005(14) -0.0005(13) 0.0184(13)
O14 0.0384(16) 0.0290(15) 0.091(2) 0.0036(13) 0.0062(13) 0.0206(14)
O15 0.0292(16) 0.0283(16) 0.116(3) -0.0038(15) 0.0032(15) 0.0030(14)
O16 0.0258(15) 0.0376(16) 0.125(3) 0.0035(15) 0.0026(14) 0.0146(13)
C11 0.026(2) 0.030(2) 0.041(2) 0.0008(15) -0.0035(15) 0.0150(18)
C12 0.0186(19) 0.021(2) 0.056(2) 0.0033(16) -0.0011(16) 0.0038(16)
C13 0.025(2) 0.023(2) 0.044(2) -0.0029(16) 0.0002(16) 0.0049(17)
C14 0.035(2) 0.026(2) 0.053(2) 0.0017(16) 0.0001(17) 0.0225(18)
C15 0.038(2) 0.025(2) 0.048(2) -0.0026(15) -0.0035(16) 0.0215(18)
C16 0.0237(19) 0.030(2) 0.047(2) -0.0054(16) 0.0009(15) 0.0120(17)
C17 0.036(2) 0.025(2) 0.054(2) 0.0074(16) 0.0135(17) 0.0102(18)
C18 0.037(2) 0.039(2) 0.051(2) -0.0062(17) -0.0069(17) 0.026(2)
C19 0.026(2) 0.035(2) 0.062(3) 0.0063(18) 0.0049(17) 0.0141(19)
O21 0.0250(15) 0.0374(17) 0.102(2) -0.0036(14) -0.0062(14) 0.0143(14)
O22 0.0332(15) 0.0401(17) 0.099(2) -0.0017(14) -0.0022(14) 0.0242(14)
O23 0.0405(16) 0.0252(15) 0.109(2) -0.0093(14) -0.0142(15) 0.0171(13)
O24 0.0338(18) 0.0330(15) 0.110(2) -0.0031(15) 0.0036(14) 0.0217(14)
O25 0.0256(15) 0.0341(16) 0.133(3) 0.0039(15) 0.0036(15) 0.0103(13)
O26 0.0401(17) 0.0210(14) 0.111(2) -0.0051(14) -0.0035(15) 0.0113(13)
C21 0.0151(18) 0.038(2) 0.049(2) 0.0030(17) 0.0022(15) 0.0130(17)
C22 0.023(2) 0.027(2) 0.045(2) -0.0091(16) -0.0044(16) 0.0045(17)
C23 0.032(2) 0.036(2) 0.051(2) -0.0039(17) -0.0089(16) 0.027(2)
C24 0.017(2) 0.035(2) 0.058(3) 0.0063(19) 0.0068(16) 0.0095(18)
C25 0.036(2) 0.019(2) 0.051(2) -0.0016(16) 0.0009(17) 0.0140(18)
C26 0.052(3) 0.022(2) 0.051(2) 0.0095(16) 0.0074(18) 0.024(2)
C27 0.027(2) 0.024(2) 0.054(2) 0.0023(16) 0.0122(16) 0.0142(17)
C28 0.0214(19) 0.029(2) 0.065(3) 0.0107(17) 0.0034(16) 0.0115(16)
C29 0.037(2) 0.024(2) 0.056(2) -0.0010(16) -0.0019(17) 0.0142(17)
N11A 0.0233(18) 0.0243(19) 0.065(2) 0.0054(14) 0.0013(15) 0.0052(15)
N21A 0.0234(17) 0.0333(19) 0.067(2) 0.0028(15) 0.0056(14) 0.0123(15)
N31A 0.0255(18) 0.0280(19) 0.083(2) -0.0020(16) -0.0012(16) 0.0139(15)
O7B 0.0309(16) 0.0336(16) 0.113(2) -0.0106(14) -0.0137(14) 0.0211(13)
O8B 0.0217(15) 0.0361(16) 0.124(3) 0.0050(15) -0.0045(14) 0.0124(13)
O9B 0.0434(18) 0.0195(15) 0.129(3) 0.0114(15) -0.0080(16) 0.0138(13)
C1B 0.053(3) 0.028(2) 0.042(2) -0.0088(16) -0.0023(17) 0.0248(19)
C2B 0.027(2) 0.034(2) 0.054(2) -0.0065(17) -0.0046(16) 0.0165(18)
C3B 0.036(2) 0.032(2) 0.048(2) 0.0032(16) 0.0002(16) 0.0215(18)
C4B 0.034(2) 0.024(2) 0.057(2) 0.0000(16) 0.0005(17) 0.0101(17)
C5B 0.037(2) 0.0247(19) 0.049(2) 0.0020(15) 0.0030(16) 0.0114(17)
C6B 0.040(2) 0.021(2) 0.062(3) -0.0017(17) -0.0050(18) 0.0146(18)
C7B 0.042(3) 0.029(2) 0.051(2) -0.0105(17) -0.0102(18) 0.016(2)
C8B 0.039(2) 0.038(2) 0.057(3) -0.0092(17) -0.0114(18) 0.023(2)
C9B 0.030(2) 0.026(2) 0.053(2) 0.0044(17) 0.0020(17) 0.0078(18)
C11B 0.028(2) 0.048(3) 0.057(3) -0.0088(19) 0.0093(18) 0.008(2)
C12B 0.039(2) 0.042(2) 0.059(2) -0.0087(18) -0.0114(18) 0.016(2)
C13B 0.074(3) 0.066(3) 0.067(3) -0.008(2) 0.004(3) 0.022(3)
C14B 0.094(4) 0.122(5) 0.078(4) -0.008(3) -0.002(3) 0.052(4)
C15B 0.119(6) 0.193(9) 0.097(6) -0.041(5) -0.051(5) 0.038(6)
C16B 0.140(7) 0.121(6) 0.104(6) -0.026(4) -0.011(5) -0.039(5)
C17B 0.061(3) 0.071(3) 0.103(4) -0.015(3) -0.007(3) -0.008(3)
C21B 0.048(3) 0.022(2) 0.076(3) -0.0063(19) -0.010(2) 0.004(2)
C22B 0.074(3) 0.043(3) 0.091(4) 0.023(2) 0.028(3) 0.035(2)
C23B 0.445(18) 0.077(5) 0.140(7) 0.003(5) -0.074(9) 0.125(8)
C24B 0.84(4) 0.175(10) 0.119(8) 0.055(7) 0.084(14) 0.316(17)
C25B 0.50(2) 0.117(7) 0.106(7) 0.041(6) 0.039(9) 0.160(11)
C26B 0.147(6) 0.115(5) 0.098(5) 0.000(4) 0.001(4) 0.066(5)
C27B 0.143(6) 0.082(4) 0.099(4) -0.008(3) -0.025(4) 0.072(4)
C31B 0.061(3) 0.062(3) 0.074(3) 0.000(2) -0.008(2) 0.047(3)
C32B 0.047(3) 0.058(3) 0.092(4) -0.017(2) -0.003(2) 0.035(2)
C33B 0.071(3) 0.117(5) 0.129(5) 0.004(4) 0.007(3) 0.069(3)
C34B 0.151(6) 0.246(10) 0.121(6) 0.011(6) 0.026(5) 0.164(7)
C35B 0.206(10) 0.263(12) 0.106(6) -0.018(6) 0.023(6) 0.174(10)
C36B 0.115(5) 0.165(7) 0.091(5) -0.017(4) -0.004(4) 0.093(5)
C37B 0.076(4) 0.127(5) 0.089(4) 0.005(3) 0.004(3) 0.074(4)
N31B 0.0309(19) 0.0268(18) 0.085(3) 0.0089(16) 0.0102(16) 0.0162(16)
N21B 0.0246(18) 0.0198(17) 0.086(3) -0.0017(15) -0.0069(16) 0.0076(15)
N11B 0.0285(19) 0.034(2) 0.066(2) -0.0013(16) -0.0012(15) 0.0180(16)

loop_
_atom_type_symbol
_atom_type_description
_atom_type_scat_dispersion_real
_atom_type_scat_dispersion_imag
_atom_type_scat_source
C C 0.0033 0.0016 'International Tables Vol C Tables 4.2.6.8 and 6.1.1.4'
H H 0.0000 0.0000 'International Tables Vol C Tables 4.2.6.8 and 6.1.1.4'
N N 0.0061 0.0033 'International Tables Vol C Tables 4.2.6.8 and 6.1.1.4'
O O 0.0106 0.0060 'International Tables Vol C Tables 4.2.6.8 and 6.1.1.4'

loop_
_geom_angle_atom_site_label_1
_geom_angle_atom_site_label_2
_geom_angle_atom_site_label_3
_geom_angle
C13A C12A C17A 120.0
C13A C12A C11A 124.3(3)
C17A C12A C11A 115.7(3)
C12A C13A C14A 120.0
C15A C14A C13A 120.0
C14A C15A C16A 120.0
C17A C16A C15A 120.0
C16A C17A C12A 120.0
C2A C1A C6A 118.3(3)
C2A C1A C7A 123.7(3)
C6A C1A C7A 118.0(3)
C1A C2A C3A 122.2(3)
C4A C3A C2A 118.2(3)
C4A C3A C8A 123.8(3)
C2A C3A C8A 117.9(3)
C3A C4A C5A 120.9(3)
C6A C5A C4A 118.9(3)
C6A C5A C9A 124.4(3)
C4A C5A C9A 116.7(3)
C5A C6A C1A 121.5(3)
O7A C7A N11A 122.8(4)
O7A C7A C1A 120.2(3)
N11A C7A C1A 117.0(3)
O8A C8A N21A 121.7(3)
O8A C8A C3A 120.4(3)
N21A C8A C3A 117.8(3)
O9A C9A N31A 121.7(3)
O9A C9A C5A 120.3(3)
N31A C9A C5A 118.0(3)
N11A C11A C12A 113.8(3)
N21A C21A C22A 115.4(3)
C23A C22A C27A 120.0
C23A C22A C21A 117.1(3)
C27A C22A C21A 122.9(3)
C22A C23A C24A 120.0
C23A C24A C25A 120.0
C26A C25A C24A 120.0
C25A C26A C27A 120.0
C26A C27A C22A 120.0
N31A C31A C32A 114.8(3)
C33A C32A C37A 120.0
C33A C32A C31A 117.8(3)
C37A C32A C31A 122.2(3)
C34A C33A C32A 120.0
C33A C34A C35A 120.0
C36A C35A C34A 120.0
C35A C36A C37A 120.0
C36A C37A C32A 120.0
C12 C11 C16 118.0(4)
C12 C11 C17 122.6(3)
C16 C11 C17 119.4(3)
C11 C12 C13 122.1(4)
C14 C13 C12 118.9(4)
C14 C13 C18 121.4(3)
C12 C13 C18 119.7(3)
C13 C14 C15 121.0(4)
C16 C15 C14 118.3(4)
C16 C15 C19 120.9(3)
C14 C15 C19 120.7(4)
C15 C16 C11 121.7(3)
O11 C17 O12 124.2(3)
O11 C17 C11 122.7(4)
O12 C17 C11 113.1(3)
O13 C18 O14 124.8(3)
O13 C18 C13 121.9(4)
O14 C18 C13 113.2(3)
O15 C19 O16 124.0(4)
O15 C19 C15 120.9(3)
O16 C19 C15 115.1(3)
C22 C21 C26 120.6(3)
C22 C21 C27 117.9(3)
C26 C21 C27 121.5(3)
C23 C22 C21 118.9(4)
C22 C23 C24 121.6(3)
C22 C23 C29 121.6(4)
C24 C23 C29 116.8(3)
C23 C24 C25 118.9(4)
C26 C25 C24 121.1(3)
C26 C25 C28 116.9(3)
C24 C25 C28 121.9(4)
C25 C26 C21 118.9(3)
O21 C27 O22 122.6(3)
O21 C27 C21 123.4(3)
O22 C27 C21 114.0(3)
O26 C28 O25 122.6(3)
O26 C28 C25 124.1(3)
O25 C28 C25 113.3(3)
O24 C29 O23 123.2(3)
O24 C29 C23 124.6(3)
O23 C29 C23 112.2(3)
C7A N11A C11A 121.7(3)
C8A N21A C21A 122.4(3)
C9A N31A C31A 123.0(3)
C2B C1B C6B 119.5(4)
C2B C1B C7B 118.1(3)
C6B C1B C7B 122.4(3)
C1B C2B C3B 119.8(3)
C4B C3B C2B 121.2(3)
C4B C3B C8B 116.0(3)
C2B C3B C8B 122.8(3)
C3B C4B C5B 118.8(4)
C6B C5B C4B 119.5(4)
C6B C5B C9B 118.2(3)
C4B C5B C9B 122.3(3)
C5B C6B C1B 121.1(4)
O7B C7B N11B 120.8(4)
O7B C7B C1B 119.8(4)
N11B C7B C1B 119.3(4)
O8B C8B N21B 119.6(4)
O8B C8B C3B 123.7(3)
N21B C8B C3B 116.7(3)
O9B C9B N31B 120.7(4)
O9B C9B C5B 121.0(3)
N31B C9B C5B 118.3(3)
N11B C11B C12B 116.6(3)
C13B C12B C17B 120.0
C13B C12B C11B 123.0(3)
C17B C12B C11B 117.0(3)
C14B C13B C12B 120.0
C15B C14B C13B 120.0
C14B C15B C16B 120.0
C17B C16B C15B 120.0
C16B C17B C12B 120.0
N21B C21B C22B 115.1(3)
C23B C22B C27B 120.0
C23B C22B C21B 115.3(3)
C27B C22B C21B 124.6(3)
C22B C23B C24B 120.0
C23B C24B C25B 120.0
C26B C25B C24B 120.0
C27B C26B C25B 120.0
C26B C27B C22B 120.0
N31B C31B C32B 113.2(3)
C33B C32B C37B 120.0
C33B C32B C31B 117.6(3)
C37B C32B C31B 122.3(3)
C32B C33B C34B 120.0
C35B C34B C33B 120.0
C36B C35B C34B 120.0
C35B C36B C37B 120.0
C36B C37B C32B 120.0
C9B N31B C31B 124.1(3)
C8B N21B C21B 123.7(4)
C7B N11B C11B 126.2(4)

loop_
_geom_bond_atom_site_label_1
_geom_bond_atom_site_label_2
_geom_bond_distance
C12A C13A 1.3900
C12A C17A 1.3900
C12A C11A 1.485(5)
C13A C14A 1.3900
C14A C15A 1.3900
C15A C16A 1.3900
C16A C17A 1.3900
O7A C7A 1.242(4)
O8A C8A 1.218(4)
O9A C9A 1.211(4)
C1A C2A 1.375(5)
C1A C6A 1.390(4)
C1A C7A 1.502(5)
C2A C3A 1.394(5)
C3A C4A 1.387(5)
C3A C8A 1.498(5)
C4A C5A 1.395(5)
C5A C6A 1.384(5)
C5A C9A 1.513(5)
C7A N11A 1.327(5)
C8A N21A 1.322(5)
C9A N31A 1.340(5)
C11A N11A 1.463(5)
C21A N21A 1.476(5)
C21A C22A 1.475(5)
C22A C23A 1.3900
C22A C27A 1.3900
C23A C24A 1.3900
C24A C25A 1.3900
C25A C26A 1.3900
C26A C27A 1.3900
C31A N31A 1.442(5)
C31A C32A 1.470(5)
C32A C33A 1.3900
C32A C37A 1.3900
C33A C34A 1.3900
C34A C35A 1.3900
C35A C36A 1.3900
C36A C37A 1.3900
O11 C17 1.193(4)
O12 C17 1.309(4)
O13 C18 1.187(4)
O14 C18 1.301(5)
O15 C19 1.197(4)
O16 C19 1.283(5)
C11 C12 1.376(5)
C11 C16 1.418(5)
C11 C17 1.478(5)
C12 C13 1.402(5)
C13 C14 1.391(5)
C13 C18 1.495(5)
C14 C15 1.410(5)
C15 C16 1.393(5)
C15 C19 1.480(5)
O21 C27 1.225(4)
O22 C27 1.330(4)
O23 C29 1.336(4)
O24 C29 1.213(4)
O25 C28 1.348(4)
O26 C28 1.214(4)
C21 C22 1.371(5)
C21 C26 1.402(5)
C21 C27 1.490(5)
C22 C23 1.378(5)
C23 C24 1.371(5)
C23 C29 1.507(5)
C24 C25 1.381(5)
C25 C26 1.369(5)
C25 C28 1.499(5)
O7B C7B 1.237(5)
O8B C8B 1.229(5)
O9B C9B 1.251(4)
C1B C2B 1.396(5)
C1B C6B 1.397(5)
C1B C7B 1.512(6)
C2B C3B 1.390(5)
C3B C4B 1.400(5)
C3B C8B 1.489(5)
C4B C5B 1.416(5)
C5B C6B 1.389(5)
C5B C9B 1.488(5)
C7B N11B 1.309(5)
C8B N21B 1.355(5)
C9B N31B 1.317(5)
C11B N11B 1.433(5)
C11B C12B 1.491(5)
C12B C13B 1.3900
C12B C17B 1.3900
C13B C14B 1.3900
C14B C15B 1.3900
C15B C16B 1.3900
C16B C17B 1.3900
C21B N21B 1.440(5)
C21B C22B 1.500(6)
C22B C23B 1.3900
C22B C27B 1.3900
C23B C24B 1.3900
C24B C25B 1.3900
C25B C26B 1.3900
C26B C27B 1.3900
C31B N31B 1.459(5)
C31B C32B 1.530(5)
C32B C33B 1.3900
C32B C37B 1.3900
C33B C34B 1.3900
C34B C35B 1.3900
C35B C36B 1.3900
C36B C37B 1.3900
